data_7160597
loop_
_publ_author_name
'Ganesan, Ranjithkumar'
'Kamaraj, Sriraghavan'

_publ_section_title
;
 Convergent synthesis of coumarin C3-C4-fused fluorogenic quinoline
 scaffolds <i>via</i> aldehyde activation using <i>in situ</i> generated
 hydrazoic acid.
;
_journal_issue 27
_journal_name_full 'Organic &amp; biomolecular chemistry'
_journal_page_first 6564
_journal_page_last 6569
_journal_paper_doi 10.1039/d5ob00633c
_journal_volume 23
_journal_year 2025
_chemical_formula_sum 'C24 H18 Cl3 N3 O2'
_chemical_formula_weight 486.76
_space_group_crystal_system triclinic
_space_group_IT_number 2
_space_group_name_Hall '-P 1'
_space_group_name_H-M_alt 'P -1'
_atom_sites_solution_hydrogens geom
_audit_creation_method SHELXL-2019/3
_audit_update_record
;
2023-09-14 deposited with the CCDC.	2025-06-12 downloaded from the CCDC.
;
_cell_angle_alpha 77.286(10)
_cell_angle_beta 85.08(2)
_cell_angle_gamma 75.836(16)
_cell_formula_units_Z 2
_cell_length_a 8.815(2)
_cell_length_b 9.048(3)
_cell_length_c 14.657(3)
_cell_measurement_reflns_used 7983
_cell_measurement_temperature 300(2)
_cell_measurement_theta_max 27.49
_cell_measurement_theta_min 2.37
_cell_volume 1105.1(5)
_computing_cell_refinement 'APEX3/SAINT (Bruker, 2016)'
_computing_data_collection 'APEX3(Bruker, 2016)'
_computing_data_reduction 'SAINT/XPREP (Bruker, 2016)'
_computing_molecular_graphics 'ORTEP3 (Farrugia, 2012)'
_computing_structure_refinement 'SHELXL-2019/2 (Sheldrick, 2019), WinGX'
_computing_structure_solution 'SHELXT 2018/2 (Sheldrick, 2018)'
_diffrn_ambient_temperature 300(2)
_diffrn_measured_fraction_theta_full 0.997
_diffrn_measured_fraction_theta_max 0.995
_diffrn_measurement_device_type 'Bruker D8 Quest Diffractometer'
_diffrn_measurement_method '\f and \w scans'
_diffrn_radiation_type MoK\a
_diffrn_radiation_wavelength 0.71073
_diffrn_reflns_av_R_equivalents 0.0556
_diffrn_reflns_av_unetI/netI 0.0633
_diffrn_reflns_Laue_measured_fraction_full 0.997
_diffrn_reflns_Laue_measured_fraction_max 0.995
_diffrn_reflns_limit_h_max 11
_diffrn_reflns_limit_h_min -11
_diffrn_reflns_limit_k_max 12
_diffrn_reflns_limit_k_min -12
_diffrn_reflns_limit_l_max 19
_diffrn_reflns_limit_l_min -19
_diffrn_reflns_number 30196
_diffrn_reflns_point_group_measured_fraction_full 0.997
_diffrn_reflns_point_group_measured_fraction_max 0.995
_diffrn_reflns_theta_full 25.242
_diffrn_reflns_theta_max 28.276
_diffrn_reflns_theta_min 2.372
_diffrn_source 'sealed tube'
_exptl_absorpt_coefficient_mu 0.443
_exptl_absorpt_correction_T_max 0.7457
_exptl_absorpt_correction_T_min 0.6442
_exptl_absorpt_correction_type multi-scan
_exptl_absorpt_process_details
;
 SADABS 2016/2: Krause, L., Herbst-Irmer, R., Sheldrick G.M. & Stalke D.,
 J. Appl. Cryst. 48 (2015) 3-10
;
_exptl_crystal_colour red
_exptl_crystal_density_diffrn 1.463
_exptl_crystal_description block
_exptl_crystal_F_000 500
_exptl_crystal_size_max 0.298
_exptl_crystal_size_mid 0.293
_exptl_crystal_size_min 0.091
_refine_diff_density_max 0.685
_refine_diff_density_min -0.656
_refine_diff_density_rms 0.064
_refine_ls_extinction_method none
_refine_ls_goodness_of_fit_ref 1.061
_refine_ls_hydrogen_treatment constr
_refine_ls_matrix_type full
_refine_ls_number_parameters 289
_refine_ls_number_reflns 5451
_refine_ls_number_restraints 0
_refine_ls_restrained_S_all 1.061
_refine_ls_R_factor_all 0.1694
_refine_ls_R_factor_gt 0.1006
_refine_ls_shift/su_max 0.000
_refine_ls_shift/su_mean 0.000
_refine_ls_structure_factor_coef Fsqd
_refine_ls_weighting_details 'w=1/[\s^2^(Fo^2^)+(0.0564P)^2^+2.4551P] where P=(Fo^2^+2Fc^2^)/3'
_refine_ls_weighting_scheme calc
_refine_ls_wR_factor_gt 0.1907
_refine_ls_wR_factor_ref 0.2250
_reflns_Friedel_coverage 0.000
_reflns_number_gt 3129
_reflns_number_total 5451
_reflns_threshold_expression 'I > 2\s(I)'
_cod_data_source_file d5ob00633c2.cif
_cod_data_source_block GRK_11
_cod_depositor_comments 'Adding full bibliography for 7160595--7160598.cif.'
_cod_database_code 7160597
_shelx_shelxl_version_number 2019/3
_shelx_space_group_comment
;
The symmetry employed for this shelxl refinement is uniquely defined
by the following loop, which should always be used as a source of
symmetry information in preference to the above space-group names.
They are only intended as comments.
;
_shelx_estimated_absorpt_t_min 0.879
_shelx_estimated_absorpt_t_max 0.961

loop_
_space_group_symop_operation_xyz
'x, y, z'
'-x, -y, -z'

loop_
_atom_site_label
_atom_site_type_symbol
_atom_site_fract_x
_atom_site_fract_y
_atom_site_fract_z
_atom_site_U_iso_or_equiv
_atom_site_adp_type
_atom_site_occupancy
_atom_site_site_symmetry_order
_atom_site_calc_flag
_atom_site_refinement_flags_posn
_atom_site_refinement_flags_adp
_atom_site_refinement_flags_occupancy
_atom_site_disorder_assembly
_atom_site_disorder_group
C1 C -0.7589(5) 0.8514(5) -0.2451(3) 0.0589(12) Uani 1 1 d . . . . .
H1A H -0.792771 0.868872 -0.182868 0.071 Uiso 1 1 calc R U . . .
H1B H -0.850874 0.879530 -0.282843 0.071 Uiso 1 1 calc R U . . .
C2 C -0.6506(7) 0.9522(6) -0.2867(4) 0.0796(17) Uani 1 1 d . . . . .
H2A H -0.706786 1.060489 -0.294704 0.095 Uiso 1 1 calc R U . . .
H2B H -0.566857 0.935271 -0.244067 0.095 Uiso 1 1 calc R U . . .
C3 C -0.5821(6) 0.9212(5) -0.3783(3) 0.0596(13) Uani 1 1 d . . . . .
H3A H -0.496539 0.972871 -0.396110 0.072 Uiso 1 1 calc R U . . .
H3B H -0.660927 0.964954 -0.425258 0.072 Uiso 1 1 calc R U . . .
C4 C -0.5219(5) 0.7492(4) -0.3768(3) 0.0400(9) Uani 1 1 d . . . . .
C5 C -0.5768(4) 0.6386(4) -0.3059(2) 0.0357(8) Uani 1 1 d . . . . .
C6 C -0.7430(6) 0.5770(6) -0.1646(3) 0.0616(13) Uani 1 1 d . . . . .
H6A H -0.839033 0.559652 -0.183471 0.074 Uiso 1 1 calc R U . . .
H6B H -0.767148 0.621268 -0.109101 0.074 Uiso 1 1 calc R U . . .
C7 C -0.6264(6) 0.4241(6) -0.1415(3) 0.0590(12) Uani 1 1 d . . . . .
H7A H -0.673527 0.351114 -0.096382 0.071 Uiso 1 1 calc R U . . .
H7B H -0.536996 0.438417 -0.113112 0.071 Uiso 1 1 calc R U . . .
C8 C -0.5718(5) 0.3574(5) -0.2271(3) 0.0470(10) Uani 1 1 d . . . . .
H8A H -0.656864 0.325326 -0.249263 0.056 Uiso 1 1 calc R U . . .
H8B H -0.486465 0.266357 -0.211516 0.056 Uiso 1 1 calc R U . . .
C9 C -0.5177(4) 0.4771(4) -0.3033(2) 0.0358(8) Uani 1 1 d . . . . .
C10 C -0.4066(4) 0.4347(4) -0.3712(2) 0.0330(8) Uani 1 1 d . . . . .
C11 C -0.2366(5) 0.2120(4) -0.4214(3) 0.0408(9) Uani 1 1 d . . . . .
C12 C -0.1731(4) 0.3198(4) -0.4971(2) 0.0341(8) Uani 1 1 d . . . . .
C13 C -0.0575(5) 0.2624(4) -0.5563(3) 0.0393(9) Uani 1 1 d . . . . .
H13 H -0.018655 0.155405 -0.549483 0.047 Uiso 1 1 calc R U . . .
C14 C 0.0027(4) 0.3656(4) -0.6280(2) 0.0350(8) Uani 1 1 d . . . . .
C15 C 0.1184(4) 0.3157(4) -0.6944(3) 0.0391(9) Uani 1 1 d . . . . .
H15 H 0.159587 0.209742 -0.691009 0.047 Uiso 1 1 calc R U . . .
C16 C 0.1707(4) 0.4219(5) -0.7639(3) 0.0382(9) Uani 1 1 d . . . . .
C17 C 0.1115(5) 0.5837(5) -0.7681(3) 0.0438(9) Uani 1 1 d . . . . .
H17 H 0.149018 0.655412 -0.814466 0.053 Uiso 1 1 calc R U . . .
C18 C 0.0006(4) 0.6345(4) -0.7049(3) 0.0397(9) Uani 1 1 d . . . . .
H18 H -0.036419 0.740979 -0.708324 0.048 Uiso 1 1 calc R U . . .
C19 C -0.0602(4) 0.5281(4) -0.6335(2) 0.0333(8) Uani 1 1 d . . . . .
C20 C -0.2297(4) 0.4841(4) -0.5073(2) 0.0311(8) Uani 1 1 d . . . . .
C21 C -0.3503(4) 0.5403(4) -0.4418(2) 0.0326(8) Uani 1 1 d . . . . .
C22 C -0.4119(4) 0.6983(4) -0.4419(3) 0.0380(9) Uani 1 1 d . . . . .
H22 H -0.376790 0.771934 -0.488169 0.046 Uiso 1 1 calc R U . . .
C23 C 0.2838(5) 0.3707(5) -0.8334(3) 0.0476(10) Uani 1 1 d . . . . .
C24 C 0.2437(5) 0.0623(6) -0.9525(3) 0.0622(13) Uani 1 1 d . . . . .
H24 H 0.320366 0.125053 -0.953748 0.075 Uiso 1 1 calc R U . . .
N1 N -0.6855(4) 0.6874(4) -0.2395(2) 0.0464(8) Uani 1 1 d . . . . .
N2 N -0.1738(3) 0.5858(3) -0.5738(2) 0.0339(7) Uani 1 1 d . . . . .
N3 N 0.3719(5) 0.3307(5) -0.8900(3) 0.0669(11) Uani 1 1 d . . . . .
O1 O -0.3517(3) 0.2740(3) -0.36393(17) 0.0401(6) Uani 1 1 d . . . . .
O2 O -0.1935(4) 0.0725(3) -0.4068(2) 0.0662(10) Uani 1 1 d . . . . .
Cl1 Cl 0.0826(2) 0.1799(2) -1.01226(18) 0.1352(9) Uani 1 1 d . . . . .
Cl2 Cl 0.3334(2) -0.0970(2) -1.00283(13) 0.1034(6) Uani 1 1 d . . . . .
Cl3 Cl 0.1914(2) -0.00407(18) -0.83568(11) 0.0966(6) Uani 1 1 d . . . . .

loop_
_atom_site_aniso_label
_atom_site_aniso_U_11
_atom_site_aniso_U_22
_atom_site_aniso_U_33
_atom_site_aniso_U_23
_atom_site_aniso_U_13
_atom_site_aniso_U_12
C1 0.054(3) 0.056(3) 0.062(3) -0.024(2) 0.010(2) 0.001(2)
C2 0.088(4) 0.050(3) 0.093(4) -0.024(3) 0.018(3) -0.001(3)
C3 0.071(3) 0.033(2) 0.065(3) -0.011(2) 0.015(2) 0.000(2)
C4 0.045(2) 0.0298(19) 0.040(2) -0.0062(16) -0.0006(17) -0.0002(17)
C5 0.0308(19) 0.038(2) 0.0354(19) -0.0099(16) -0.0030(15) -0.0005(16)
C6 0.058(3) 0.069(3) 0.057(3) -0.018(2) 0.020(2) -0.015(2)
C7 0.061(3) 0.065(3) 0.049(3) -0.001(2) 0.010(2) -0.022(2)
C8 0.048(2) 0.041(2) 0.047(2) -0.0021(18) 0.0082(19) -0.0112(19)
C9 0.033(2) 0.039(2) 0.0330(19) -0.0018(15) -0.0029(15) -0.0087(16)
C10 0.0342(19) 0.0257(18) 0.0366(19) -0.0056(14) -0.0034(15) -0.0025(15)
C11 0.050(2) 0.029(2) 0.040(2) -0.0065(16) 0.0023(18) -0.0056(17)
C12 0.042(2) 0.0296(19) 0.0305(18) -0.0061(14) -0.0002(16) -0.0081(16)
C13 0.051(2) 0.0248(18) 0.039(2) -0.0062(15) -0.0015(18) -0.0037(17)
C14 0.041(2) 0.0321(19) 0.0327(19) -0.0107(15) -0.0021(16) -0.0063(16)
C15 0.043(2) 0.034(2) 0.041(2) -0.0163(16) 0.0006(17) -0.0053(17)
C16 0.038(2) 0.044(2) 0.034(2) -0.0132(17) 0.0017(16) -0.0107(17)
C17 0.044(2) 0.047(2) 0.039(2) -0.0038(18) 0.0021(18) -0.0141(19)
C18 0.043(2) 0.0269(18) 0.045(2) -0.0029(16) -0.0004(18) -0.0062(16)
C19 0.0343(19) 0.0311(19) 0.0331(19) -0.0051(15) -0.0028(15) -0.0058(15)
C20 0.0352(19) 0.0262(17) 0.0303(18) -0.0042(14) -0.0038(15) -0.0043(15)
C21 0.037(2) 0.0262(18) 0.0310(18) -0.0039(14) -0.0023(15) -0.0021(15)
C22 0.044(2) 0.0272(18) 0.038(2) -0.0009(15) 0.0022(17) -0.0045(16)
C23 0.050(3) 0.051(2) 0.046(2) -0.016(2) 0.007(2) -0.017(2)
C24 0.050(3) 0.072(3) 0.067(3) -0.015(3) 0.003(2) -0.020(2)
N1 0.0421(19) 0.048(2) 0.0457(19) -0.0119(16) 0.0099(15) -0.0052(16)
N2 0.0379(17) 0.0268(15) 0.0344(16) -0.0049(12) 0.0010(13) -0.0046(13)
N3 0.067(3) 0.080(3) 0.063(3) -0.033(2) 0.022(2) -0.027(2)
O1 0.0499(16) 0.0270(13) 0.0393(14) -0.0028(11) 0.0083(12) -0.0082(11)
O2 0.091(2) 0.0248(15) 0.070(2) -0.0036(13) 0.0266(18) -0.0048(15)
Cl1 0.0897(12) 0.1128(15) 0.182(2) 0.0454(14) -0.0580(13) -0.0328(11)
Cl2 0.0894(11) 0.1362(16) 0.1076(13) -0.0762(12) 0.0129(9) -0.0295(11)
Cl3 0.1352(15) 0.0694(9) 0.0796(10) -0.0152(7) 0.0349(9) -0.0266(9)

loop_
_atom_type_symbol
_atom_type_description
_atom_type_scat_dispersion_real
_atom_type_scat_dispersion_imag
_atom_type_scat_source
C C 0.0033 0.0016 'International Tables Vol C Tables 4.2.6.8 and 6.1.1.4'
H H 0.0000 0.0000 'International Tables Vol C Tables 4.2.6.8 and 6.1.1.4'
N N 0.0061 0.0033 'International Tables Vol C Tables 4.2.6.8 and 6.1.1.4'
O O 0.0106 0.0060 'International Tables Vol C Tables 4.2.6.8 and 6.1.1.4'
Cl Cl 0.1484 0.1585 'International Tables Vol C Tables 4.2.6.8 and 6.1.1.4'

loop_
_geom_angle_atom_site_label_1
_geom_angle_atom_site_label_2
_geom_angle_atom_site_label_3
_geom_angle
_geom_angle_site_symmetry_1
_geom_angle_site_symmetry_3
_geom_angle_publ_flag
N1 C1 C2 111.8(4) . . ?
N1 C1 H1A 109.3 . . ?
C2 C1 H1A 109.3 . . ?
N1 C1 H1B 109.3 . . ?
C2 C1 H1B 109.3 . . ?
H1A C1 H1B 107.9 . . ?
C3 C2 C1 112.4(5) . . ?
C3 C2 H2A 109.1 . . ?
C1 C2 H2A 109.1 . . ?
C3 C2 H2B 109.1 . . ?
C1 C2 H2B 109.1 . . ?
H2A C2 H2B 107.9 . . ?
C2 C3 C4 112.6(4) . . ?
C2 C3 H3A 109.1 . . ?
C4 C3 H3A 109.1 . . ?
C2 C3 H3B 109.1 . . ?
C4 C3 H3B 109.1 . . ?
H3A C3 H3B 107.8 . . ?
C22 C4 C5 119.4(3) . . ?
C22 C4 C3 120.8(3) . . ?
C5 C4 C3 119.8(3) . . ?
N1 C5 C4 120.1(3) . . ?
N1 C5 C9 120.1(3) . . ?
C4 C5 C9 119.8(3) . . ?
N1 C6 C7 112.2(4) . . ?
N1 C6 H6A 109.2 . . ?
C7 C6 H6A 109.2 . . ?
N1 C6 H6B 109.2 . . ?
C7 C6 H6B 109.2 . . ?
H6A C6 H6B 107.9 . . ?
C6 C7 C8 111.6(4) . . ?
C6 C7 H7A 109.3 . . ?
C8 C7 H7A 109.3 . . ?
C6 C7 H7B 109.3 . . ?
C8 C7 H7B 109.3 . . ?
H7A C7 H7B 108.0 . . ?
C7 C8 C9 110.3(3) . . ?
C7 C8 H8A 109.6 . . ?
C9 C8 H8A 109.6 . . ?
C7 C8 H8B 109.6 . . ?
C9 C8 H8B 109.6 . . ?
H8A C8 H8B 108.1 . . ?
C10 C9 C5 117.6(3) . . ?
C10 C9 C8 121.8(3) . . ?
C5 C9 C8 120.6(3) . . ?
C9 C10 C21 124.1(3) . . ?
C9 C10 O1 114.7(3) . . ?
C21 C10 O1 121.2(3) . . ?
O2 C11 O1 117.3(3) . . ?
O2 C11 C12 124.7(4) . . ?
O1 C11 C12 118.0(3) . . ?
C13 C12 C20 119.7(3) . . ?
C13 C12 C11 119.9(3) . . ?
C20 C12 C11 120.4(3) . . ?
C12 C13 C14 119.6(3) . . ?
C12 C13 H13 120.2 . . ?
C14 C13 H13 120.2 . . ?
C13 C14 C15 123.2(3) . . ?
C13 C14 C19 117.3(3) . . ?
C15 C14 C19 119.5(3) . . ?
C16 C15 C14 120.6(3) . . ?
C16 C15 H15 119.7 . . ?
C14 C15 H15 119.7 . . ?
C15 C16 C17 120.0(3) . . ?
C15 C16 C23 120.5(4) . . ?
C17 C16 C23 119.5(3) . . ?
C18 C17 C16 120.4(4) . . ?
C18 C17 H17 119.8 . . ?
C16 C17 H17 119.8 . . ?
C17 C18 C19 121.2(3) . . ?
C17 C18 H18 119.4 . . ?
C19 C18 H18 119.4 . . ?
N2 C19 C18 118.6(3) . . ?
N2 C19 C14 123.3(3) . . ?
C18 C19 C14 118.1(3) . . ?
N2 C20 C12 122.4(3) . . ?
N2 C20 C21 119.7(3) . . ?
C12 C20 C21 117.9(3) . . ?
C10 C21 C22 116.5(3) . . ?
C10 C21 C20 119.9(3) . . ?
C22 C21 C20 123.6(3) . . ?
C4 C22 C21 122.7(3) . . ?
C4 C22 H22 118.6 . . ?
C21 C22 H22 118.6 . . ?
N3 C23 C16 178.7(5) . . ?
Cl1 C24 Cl3 110.4(3) . . ?
Cl1 C24 Cl2 112.8(3) . . ?
Cl3 C24 Cl2 109.4(3) . . ?
Cl1 C24 H24 108.0 . . ?
Cl3 C24 H24 108.0 . . ?
Cl2 C24 H24 108.0 . . ?
C5 N1 C1 121.4(3) . . ?
C5 N1 C6 121.7(3) . . ?
C1 N1 C6 116.7(3) . . ?
C20 N2 C19 117.7(3) . . ?
C11 O1 C10 122.6(3) . . ?

loop_
_geom_bond_atom_site_label_1
_geom_bond_atom_site_label_2
_geom_bond_distance
_geom_bond_site_symmetry_2
_geom_bond_publ_flag
C1 N1 1.453(5) . ?
C1 C2 1.483(7) . ?
C1 H1A 0.9700 . ?
C1 H1B 0.9700 . ?
C2 C3 1.479(7) . ?
C2 H2A 0.9700 . ?
C2 H2B 0.9700 . ?
C3 C4 1.512(5) . ?
C3 H3A 0.9700 . ?
C3 H3B 0.9700 . ?
C4 C22 1.371(5) . ?
C4 C5 1.417(5) . ?
C5 N1 1.373(5) . ?
C5 C9 1.419(5) . ?
C6 N1 1.459(5) . ?
C6 C7 1.498(7) . ?
C6 H6A 0.9700 . ?
C6 H6B 0.9700 . ?
C7 C8 1.502(6) . ?
C7 H7A 0.9700 . ?
C7 H7B 0.9700 . ?
C8 C9 1.509(5) . ?
C8 H8A 0.9700 . ?
C8 H8B 0.9700 . ?
C9 C10 1.384(5) . ?
C10 C21 1.391(5) . ?
C10 O1 1.399(4) . ?
C11 O2 1.202(4) . ?
C11 O1 1.355(4) . ?
C11 C12 1.476(5) . ?
C12 C13 1.360(5) . ?
C12 C20 1.427(5) . ?
C13 C14 1.404(5) . ?
C13 H13 0.9300 . ?
C14 C15 1.411(5) . ?
C14 C19 1.425(5) . ?
C15 C16 1.371(5) . ?
C15 H15 0.9300 . ?
C16 C17 1.419(5) . ?
C16 C23 1.433(6) . ?
C17 C18 1.355(5) . ?
C17 H17 0.9300 . ?
C18 C19 1.422(5) . ?
C18 H18 0.9300 . ?
C19 N2 1.355(4) . ?
C20 N2 1.336(4) . ?
C20 C21 1.445(5) . ?
C21 C22 1.399(5) . ?
C22 H22 0.9300 . ?
C23 N3 1.143(5) . ?
C24 Cl1 1.726(5) . ?
C24 Cl3 1.748(5) . ?
C24 Cl2 1.748(5) . ?
C24 H24 0.9800 . ?

loop_
_geom_hbond_atom_site_label_D
_geom_hbond_atom_site_label_H
_geom_hbond_atom_site_label_A
_geom_hbond_distance_DH
_geom_hbond_distance_HA
_geom_hbond_distance_DA
_geom_hbond_angle_DHA
_geom_hbond_site_symmetry_A
_geom_hbond_publ_flag
C7 H7A Cl1 0.97 2.98 3.893(5) 157.3 1_456 yes
C24 H24 N3 0.98 2.41 3.243(7) 142.9 . yes
C7 H7A Cl1 0.97 2.98 3.893(5) 157.3 1_456 yes
C24 H24 N3 0.98 2.41 3.243(7) 142.9 . yes

loop_
_geom_torsion_atom_site_label_1
_geom_torsion_atom_site_label_2
_geom_torsion_atom_site_label_3
_geom_torsion_atom_site_label_4
_geom_torsion
_geom_torsion_site_symmetry_1
_geom_torsion_site_symmetry_2
_geom_torsion_site_symmetry_3
_geom_torsion_site_symmetry_4
_geom_torsion_publ_flag
N1 C1 C2 C3 53.5(6) . . . . ?
C1 C2 C3 C4 -46.7(6) . . . . ?
C2 C3 C4 C22 -158.5(4) . . . . ?
C2 C3 C4 C5 20.0(6) . . . . ?
C22 C4 C5 N1 179.2(4) . . . . ?
C3 C4 C5 N1 0.7(6) . . . . ?
C22 C4 C5 C9 -0.1(6) . . . . ?
C3 C4 C5 C9 -178.5(4) . . . . ?
N1 C6 C7 C8 -53.0(5) . . . . ?
C6 C7 C8 C9 51.5(5) . . . . ?
N1 C5 C9 C10 -179.1(3) . . . . ?
C4 C5 C9 C10 0.2(5) . . . . ?
N1 C5 C9 C8 -0.6(5) . . . . ?
C4 C5 C9 C8 178.6(4) . . . . ?
C7 C8 C9 C10 152.8(4) . . . . ?
C7 C8 C9 C5 -25.5(5) . . . . ?
C5 C9 C10 C21 -0.2(6) . . . . ?
C8 C9 C10 C21 -178.6(4) . . . . ?
C5 C9 C10 O1 179.2(3) . . . . ?
C8 C9 C10 O1 0.8(5) . . . . ?
O2 C11 C12 C13 0.1(6) . . . . ?
O1 C11 C12 C13 -180.0(4) . . . . ?
O2 C11 C12 C20 -178.5(4) . . . . ?
O1 C11 C12 C20 1.4(5) . . . . ?
C20 C12 C13 C14 -1.1(6) . . . . ?
C11 C12 C13 C14 -179.8(3) . . . . ?
C12 C13 C14 C15 -177.6(4) . . . . ?
C12 C13 C14 C19 1.1(5) . . . . ?
C13 C14 C15 C16 178.8(4) . . . . ?
C19 C14 C15 C16 0.0(6) . . . . ?
C14 C15 C16 C17 1.7(6) . . . . ?
C14 C15 C16 C23 -177.6(4) . . . . ?
C15 C16 C17 C18 -1.5(6) . . . . ?
C23 C16 C17 C18 177.8(4) . . . . ?
C16 C17 C18 C19 -0.5(6) . . . . ?
C17 C18 C19 N2 -178.3(4) . . . . ?
C17 C18 C19 C14 2.2(6) . . . . ?
C13 C14 C19 N2 -0.2(5) . . . . ?
C15 C14 C19 N2 178.6(3) . . . . ?
C13 C14 C19 C18 179.3(3) . . . . ?
C15 C14 C19 C18 -1.9(5) . . . . ?
C13 C12 C20 N2 0.3(6) . . . . ?
C11 C12 C20 N2 178.9(3) . . . . ?
C13 C12 C20 C21 -178.8(3) . . . . ?
C11 C12 C20 C21 -0.2(5) . . . . ?
C9 C10 C21 C22 0.1(6) . . . . ?
O1 C10 C21 C22 -179.3(3) . . . . ?
C9 C10 C21 C20 177.6(3) . . . . ?
O1 C10 C21 C20 -1.8(5) . . . . ?
N2 C20 C21 C10 -178.7(3) . . . . ?
C12 C20 C21 C10 0.4(5) . . . . ?
N2 C20 C21 C22 -1.4(5) . . . . ?
C12 C20 C21 C22 177.6(4) . . . . ?
C5 C4 C22 C21 -0.1(6) . . . . ?
C3 C4 C22 C21 178.4(4) . . . . ?
C10 C21 C22 C4 0.0(6) . . . . ?
C20 C21 C22 C4 -177.3(4) . . . . ?
C4 C5 N1 C1 6.4(6) . . . . ?
C9 C5 N1 C1 -174.3(4) . . . . ?
C4 C5 N1 C6 -179.1(4) . . . . ?
C9 C5 N1 C6 0.2(6) . . . . ?
C2 C1 N1 C5 -33.6(6) . . . . ?
C2 C1 N1 C6 151.7(5) . . . . ?
C7 C6 N1 C5 26.9(6) . . . . ?
C7 C6 N1 C1 -158.4(4) . . . . ?
C12 C20 N2 C19 0.6(5) . . . . ?
C21 C20 N2 C19 179.7(3) . . . . ?
C18 C19 N2 C20 179.9(3) . . . . ?
C14 C19 N2 C20 -0.7(5) . . . . ?
O2 C11 O1 C10 177.0(4) . . . . ?
C12 C11 O1 C10 -2.9(5) . . . . ?
C9 C10 O1 C11 -176.3(3) . . . . ?
C21 C10 O1 C11 3.2(5) . . . . ?
